data_4348652
loop_
_publ_author_name
'Miller, Deanna L.'
'Siedschlag, Randall B.'
'Clouston, Laura J.'
'Young, Jr, Victor G'
'Chen, Yu-Sheng'
'Bill, Eckhard'
'Gagliardi, Laura'
'Lu, Connie C.'

_publ_section_title
;
 Redox Pairs of Diiron and Iron-Cobalt Complexes with High-Spin Ground
 States.
;
_journal_issue 19
_journal_name_full 'Inorganic chemistry'
_journal_page_first 9725
_journal_page_last 9735
_journal_paper_doi 10.1021/acs.inorgchem.6b01487
_journal_volume 55
_journal_year 2016
_chemical_formula_moiety 'C39 H60 Fe2 N4 P3'
_chemical_formula_sum 'C39 H60 Fe2 N4 P3'
_chemical_formula_weight 789.52
_chemical_name_common LFe2
_space_group_crystal_system trigonal
_space_group_IT_number 150
_space_group_name_Hall 'P 3 2"'
_space_group_name_H-M_alt 'P 3 2 1'
_atom_sites_solution_hydrogens geom
_audit_creation_method SHELXL-2013
_cell_angle_alpha 90
_cell_angle_beta 90
_cell_angle_gamma 120
_cell_formula_units_Z 2
_cell_length_a 15.8611(16)
_cell_length_b 15.8611(16)
_cell_length_c 11.7814(12)
_cell_measurement_reflns_used 9070
_cell_measurement_temperature 173(2)
_cell_measurement_theta_max 26.32
_cell_measurement_theta_min 1.48
_cell_volume 2566.8(4)
_computing_cell_refinement 'SAINT, Bruker'
_computing_data_collection 'APEX II, Bruker'
_computing_data_reduction 'SAINT, Bruker'
_computing_structure_refinement 'SHELXL-2013 (Sheldrick, 2013)'
_computing_structure_solution 'SHELXS-97 (Sheldrick, 2008)'
_diffrn_ambient_temperature 173(2)
_diffrn_measured_fraction_theta_full 0.999
_diffrn_measured_fraction_theta_max 0.999
_diffrn_measurement_device_type 'Bruker APEX II CCD'
_diffrn_measurement_method 'area detector, omega scans per phi'
_diffrn_radiation_type MoK\a
_diffrn_radiation_wavelength 0.71073
_diffrn_reflns_av_R_equivalents 0.0740
_diffrn_reflns_av_unetI/netI 0.1124
_diffrn_reflns_Laue_measured_fraction_full 0.999
_diffrn_reflns_Laue_measured_fraction_max 0.999
_diffrn_reflns_limit_h_max 19
_diffrn_reflns_limit_h_min -15
_diffrn_reflns_limit_k_max 12
_diffrn_reflns_limit_k_min -19
_diffrn_reflns_limit_l_max 7
_diffrn_reflns_limit_l_min -14
_diffrn_reflns_number 9068
_diffrn_reflns_point_group_measured_fraction_full 0.999
_diffrn_reflns_point_group_measured_fraction_max 0.999
_diffrn_reflns_theta_full 25.242
_diffrn_reflns_theta_max 26.320
_diffrn_reflns_theta_min 1.482
_diffrn_source 'normal-focus sealed tube'
_exptl_absorpt_coefficient_mu 0.684
_exptl_absorpt_correction_T_max 0.9666
_exptl_absorpt_correction_T_min 0.9044
_exptl_absorpt_correction_type multi-scan
_exptl_absorpt_process_details 'SADABS, R. Blessing, 1995'
_exptl_crystal_colour yellow
_exptl_crystal_density_diffrn 1.022
_exptl_crystal_description plate
_exptl_crystal_F_000 838
_exptl_crystal_size_max 0.150
_exptl_crystal_size_mid 0.050
_exptl_crystal_size_min 0.050
_platon_squeeze_details
;
Squeeze results consistent with 6 molecules of disordered benzene in the unit cell
;
_refine_diff_density_max 0.330
_refine_diff_density_min -0.488
_refine_diff_density_rms 0.052
_refine_ls_abs_structure_details
;
 Refined as an inversion twin.
;
_refine_ls_abs_structure_Flack 0.06(3)
_refine_ls_extinction_method none
_refine_ls_goodness_of_fit_ref 0.774
_refine_ls_hydrogen_treatment constr
_refine_ls_matrix_type full
_refine_ls_number_parameters 150
_refine_ls_number_reflns 3451
_refine_ls_number_restraints 0
_refine_ls_restrained_S_all 0.774
_refine_ls_R_factor_all 0.0608
_refine_ls_R_factor_gt 0.0383
_refine_ls_shift/su_max 0.001
_refine_ls_shift/su_mean 0.000
_refine_ls_structure_factor_coef Fsqd
_refine_ls_weighting_details
;
 w=1/[\s^2^(Fo^2^)+(0.0157P)^2^]
 where P=(Fo^2^+2Fc^2^)/3
;
_refine_ls_weighting_scheme calc
_refine_ls_wR_factor_gt 0.0662
_refine_ls_wR_factor_ref 0.0704
_reflns_Friedel_coverage 0.797
_reflns_Friedel_fraction_full 0.999
_reflns_Friedel_fraction_max 0.999
_reflns_number_gt 2285
_reflns_number_total 3451
_reflns_threshold_expression 'I > 2\s(I)'
_cod_data_source_file ic6b01487_si_001.cif
_cod_data_source_block 12253sqz2_compound_2
_cod_original_cell_volume 2566.8(6)
_cod_database_code 4348652
_shelx_space_group_comment
;
The symmetry employed for this shelxl refinement is uniquely defined
by the following loop, which should always be used as a source of
symmetry information in preference to the above space-group names.
They are only intended as comments.
;
_shelx_estimated_absorpt_t_min 0.904
_shelx_estimated_absorpt_t_max 0.967
_shelxl_version_number 2013-2

loop_
_space_group_symop_operation_xyz
'x, y, z'
'-y, x-y, z'
'-x+y, -x, z'
'y, x, -z'
'x-y, -y, -z'
'-x, -x+y, -z'

loop_
_atom_site_label
_atom_site_type_symbol
_atom_site_fract_x
_atom_site_fract_y
_atom_site_fract_z
_atom_site_U_iso_or_equiv
_atom_site_adp_type
_atom_site_occupancy
_atom_site_site_symmetry_order
_atom_site_calc_flag
_atom_site_refinement_flags_posn
_atom_site_refinement_flags_adp
_atom_site_refinement_flags_occupancy
Fe1 Fe 0.3333 0.6667 1.23891(7) 0.0196(2) Uani 1 3 d S T P
Fe2 Fe 0.3333 0.6667 1.04158(8) 0.0201(2) Uani 1 3 d S T P
P1 P 0.16173(8) 0.57660(13) 1.22361(8) 0.0235(3) Uani 1 1 d . . .
N1 N 0.3333 0.6667 0.8469(4) 0.0178(12) Uani 1 3 d S T P
N2 N 0.2010(3) 0.5562(3) 1.0100(3) 0.0237(9) Uani 1 1 d . . .
C1 C 0.2612(3) 0.5670(3) 0.8198(4) 0.0214(12) Uani 1 1 d . . .
C2 C 0.2580(5) 0.5258(3) 0.7165(3) 0.0269(10) Uani 1 1 d . . .
H2A H 0.3054 0.5628 0.6606 0.032 Uiso 1 1 calc R U .
C3 C 0.1859(3) 0.4300(4) 0.6922(4) 0.0301(14) Uani 1 1 d . . .
H3A H 0.1842 0.4024 0.6201 0.036 Uiso 1 1 calc R U .
C4 C 0.1173(4) 0.3757(4) 0.7737(4) 0.0311(13) Uani 1 1 d . . .
H4A H 0.0683 0.3106 0.7577 0.037 Uiso 1 1 calc R U .
C5 C 0.1198(3) 0.4161(3) 0.8783(4) 0.0266(12) Uani 1 1 d . . .
H5A H 0.0716 0.3781 0.9330 0.032 Uiso 1 1 calc R U .
C6 C 0.1909(3) 0.5108(3) 0.9060(4) 0.0223(11) Uani 1 1 d . . .
C7 C 0.1267(3) 0.4998(3) 1.0947(4) 0.0237(11) Uani 1 1 d . . .
H7A H 0.1249 0.4376 1.1105 0.028 Uiso 1 1 calc R U .
H7B H 0.0617 0.4853 1.0678 0.028 Uiso 1 1 calc R U .
C8 C 0.1021(3) 0.4917(3) 1.3452(4) 0.0277(12) Uani 1 1 d . . .
H8A H 0.0304 0.4532 1.3310 0.033 Uiso 1 1 calc R U .
C9 C 0.1409(4) 0.4215(4) 1.3592(4) 0.0384(14) Uani 1 1 d . . .
H9A H 0.1057 0.3756 1.4207 0.058 Uiso 1 1 calc R U .
H9B H 0.2105 0.4583 1.3776 0.058 Uiso 1 1 calc R U .
H9C H 0.1316 0.3855 1.2883 0.058 Uiso 1 1 calc R U .
C10 C 0.1208(3) 0.5541(5) 1.4523(3) 0.0393(12) Uani 1 1 d . . .
H10A H 0.0932 0.5115 1.5185 0.059 Uiso 1 1 calc R U .
H10B H 0.0901 0.5941 1.4436 0.059 Uiso 1 1 calc R U .
H10C H 0.1911 0.5964 1.4629 0.059 Uiso 1 1 calc R U .
C11 C 0.0872(3) 0.6375(4) 1.2095(4) 0.0303(12) Uani 1 1 d . . .
H11A H 0.1083 0.6864 1.2723 0.036 Uiso 1 1 calc R U .
C12 C 0.1106(3) 0.6942(4) 1.1005(4) 0.0383(14) Uani 1 1 d . . .
H12A H 0.0721 0.7268 1.0956 0.057 Uiso 1 1 calc R U .
H12B H 0.0950 0.6498 1.0361 0.057 Uiso 1 1 calc R U .
H12C H 0.1801 0.7430 1.0989 0.057 Uiso 1 1 calc R U .
C13 C -0.0208(3) 0.5718(4) 1.2233(4) 0.0368(14) Uani 1 1 d . . .
H13A H -0.0539 0.6091 1.2100 0.055 Uiso 1 1 calc R U .
H13B H -0.0348 0.5451 1.3004 0.055 Uiso 1 1 calc R U .
H13C H -0.0439 0.5184 1.1683 0.055 Uiso 1 1 calc R U .

loop_
_atom_site_aniso_label
_atom_site_aniso_U_11
_atom_site_aniso_U_22
_atom_site_aniso_U_33
_atom_site_aniso_U_23
_atom_site_aniso_U_13
_atom_site_aniso_U_12
Fe1 0.0207(4) 0.0207(4) 0.0173(5) 0.000 0.000 0.01037(18)
Fe2 0.0221(4) 0.0221(4) 0.0163(5) 0.000 0.000 0.01103(19)
P1 0.0220(6) 0.0252(10) 0.0195(5) -0.0005(8) 0.0017(4) 0.0090(9)
N1 0.018(2) 0.018(2) 0.017(3) 0.000 0.000 0.0091(10)
N2 0.024(2) 0.025(2) 0.019(2) -0.0036(17) 0.0001(18) 0.010(2)
C1 0.023(3) 0.029(3) 0.020(2) 0.001(2) -0.0021(19) 0.019(2)
C2 0.033(4) 0.030(3) 0.019(2) -0.0033(17) -0.005(3) 0.017(4)
C3 0.039(3) 0.041(3) 0.015(2) -0.007(2) -0.009(2) 0.023(3)
C4 0.038(3) 0.027(3) 0.031(3) -0.012(2) -0.012(3) 0.018(3)
C5 0.026(3) 0.026(3) 0.027(3) -0.003(2) 0.001(2) 0.012(3)
C6 0.021(3) 0.031(3) 0.019(2) -0.003(2) -0.004(2) 0.017(3)
C7 0.025(3) 0.023(3) 0.025(3) 0.000(2) 0.002(2) 0.014(3)
C8 0.021(3) 0.035(3) 0.024(3) 0.003(2) 0.002(2) 0.011(3)
C9 0.046(4) 0.040(4) 0.032(3) 0.014(3) 0.007(3) 0.024(3)
C10 0.037(3) 0.051(4) 0.024(2) -0.006(4) 0.0034(19) 0.018(4)
C11 0.027(3) 0.038(3) 0.029(3) 0.002(2) 0.001(2) 0.018(3)
C12 0.032(3) 0.033(3) 0.045(3) 0.006(3) 0.001(3) 0.013(3)
C13 0.022(3) 0.053(4) 0.039(3) -0.002(3) 0.001(2) 0.022(3)

loop_
_atom_type_symbol
_atom_type_description
_atom_type_scat_dispersion_real
_atom_type_scat_dispersion_imag
_atom_type_scat_source
C C 0.0033 0.0016 'International Tables Vol C Tables 4.2.6.8 and 6.1.1.4'
H H 0.0000 0.0000 'International Tables Vol C Tables 4.2.6.8 and 6.1.1.4'
N N 0.0061 0.0033 'International Tables Vol C Tables 4.2.6.8 and 6.1.1.4'
P P 0.1023 0.0942 'International Tables Vol C Tables 4.2.6.8 and 6.1.1.4'
Fe Fe 0.3463 0.8444 'International Tables Vol C Tables 4.2.6.8 and 6.1.1.4'

loop_
_geom_angle_atom_site_label_1
_geom_angle_atom_site_label_2
_geom_angle_atom_site_label_3
_geom_angle
_geom_angle_site_symmetry_1
_geom_angle_site_symmetry_3
Fe2 Fe1 P1 85.63(3) . 2_665
Fe2 Fe1 P1 85.63(3) . .
P1 Fe1 P1 119.425(9) 2_665 .
Fe2 Fe1 P1 85.63(3) . 3_565
P1 Fe1 P1 119.426(9) 2_665 3_565
P1 Fe1 P1 119.423(8) . 3_565
N2 Fe2 N2 116.57(7) . 3_565
N2 Fe2 N2 116.57(7) . 2_665
N2 Fe2 N2 116.57(7) 3_565 2_665
N2 Fe2 N1 79.20(11) . .
N2 Fe2 N1 79.20(11) 3_565 .
N2 Fe2 N1 79.20(11) 2_665 .
N2 Fe2 Fe1 100.80(11) . .
N2 Fe2 Fe1 100.80(11) 3_565 .
N2 Fe2 Fe1 100.80(11) 2_665 .
N1 Fe2 Fe1 180.0 . .
C7 P1 C8 106.1(2) . .
C7 P1 C11 102.0(2) . .
C8 P1 C11 102.6(2) . .
C7 P1 Fe1 109.66(15) . .
C8 P1 Fe1 113.08(16) . .
C11 P1 Fe1 121.88(17) . .
C1 N1 C1 115.29(18) 3_565 .
C1 N1 C1 115.29(18) 3_565 2_665
C1 N1 C1 115.29(17) . 2_665
C1 N1 Fe2 102.7(2) 3_565 .
C1 N1 Fe2 102.7(2) . .
C1 N1 Fe2 102.7(2) 2_665 .
C6 N2 C7 116.0(4) . .
C6 N2 Fe2 114.8(3) . .
C7 N2 Fe2 125.9(3) . .
C2 C1 C6 119.9(4) . .
C2 C1 N1 122.5(4) . .
C6 C1 N1 117.7(4) . .
C1 C2 C3 121.0(5) . .
C1 C2 H2A 119.5 . .
C3 C2 H2A 119.5 . .
C4 C3 C2 119.7(4) . .
C4 C3 H3A 120.1 . .
C2 C3 H3A 120.1 . .
C5 C4 C3 120.0(5) . .
C5 C4 H4A 120.0 . .
C3 C4 H4A 120.0 . .
C4 C5 C6 122.0(4) . .
C4 C5 H5A 119.0 . .
C6 C5 H5A 119.0 . .
N2 C6 C5 125.9(4) . .
N2 C6 C1 116.7(4) . .
C5 C6 C1 117.5(4) . .
N2 C7 P1 105.8(3) . .
N2 C7 H7A 110.6 . .
P1 C7 H7A 110.6 . .
N2 C7 H7B 110.6 . .
P1 C7 H7B 110.6 . .
H7A C7 H7B 108.7 . .
C9 C8 C10 111.2(4) . .
C9 C8 P1 111.5(3) . .
C10 C8 P1 107.5(3) . .
C9 C8 H8A 108.9 . .
C10 C8 H8A 108.9 . .
P1 C8 H8A 108.9 . .
C8 C9 H9A 109.5 . .
C8 C9 H9B 109.5 . .
H9A C9 H9B 109.5 . .
C8 C9 H9C 109.5 . .
H9A C9 H9C 109.5 . .
H9B C9 H9C 109.5 . .
C8 C10 H10A 109.5 . .
C8 C10 H10B 109.5 . .
H10A C10 H10B 109.5 . .
C8 C10 H10C 109.5 . .
H10A C10 H10C 109.5 . .
H10B C10 H10C 109.5 . .
C13 C11 C12 111.2(4) . .
C13 C11 P1 115.3(4) . .
C12 C11 P1 110.7(3) . .
C13 C11 H11A 106.3 . .
C12 C11 H11A 106.3 . .
P1 C11 H11A 106.3 . .
C11 C12 H12A 109.5 . .
C11 C12 H12B 109.5 . .
H12A C12 H12B 109.5 . .
C11 C12 H12C 109.5 . .
H12A C12 H12C 109.5 . .
H12B C12 H12C 109.5 . .
C11 C13 H13A 109.5 . .
C11 C13 H13B 109.5 . .
H13A C13 H13B 109.5 . .
C11 C13 H13C 109.5 . .
H13A C13 H13C 109.5 . .
H13B C13 H13C 109.5 . .

loop_
_geom_bond_atom_site_label_1
_geom_bond_atom_site_label_2
_geom_bond_distance
_geom_bond_site_symmetry_2
Fe1 Fe2 2.3249(13) .
Fe1 P1 2.3649(11) 2_665
Fe1 P1 2.3650(11) .
Fe1 P1 2.3650(11) 3_565
Fe2 N2 1.984(4) .
Fe2 N2 1.984(4) 3_565
Fe2 N2 1.984(4) 2_665
Fe2 N1 2.293(5) .
P1 C7 1.850(4) .
P1 C8 1.867(5) .
P1 C11 1.871(5) .
N1 C1 1.449(5) 3_565
N1 C1 1.449(5) .
N1 C1 1.449(5) 2_665
N2 C6 1.389(5) .
N2 C7 1.460(5) .
C1 C2 1.370(5) .
C1 C6 1.440(6) .
C2 C3 1.401(6) .
C2 H2A 0.9500 .
C3 C4 1.382(6) .
C3 H3A 0.9500 .
C4 C5 1.380(6) .
C4 H4A 0.9500 .
C5 C6 1.394(6) .
C5 H5A 0.9500 .
C7 H7A 0.9900 .
C7 H7B 0.9900 .
C8 C9 1.527(6) .
C8 C10 1.538(6) .
C8 H8A 1.0000 .
C9 H9A 0.9800 .
C9 H9B 0.9800 .
C9 H9C 0.9800 .
C10 H10A 0.9800 .
C10 H10B 0.9800 .
C10 H10C 0.9800 .
C11 C13 1.504(6) .
C11 C12 1.504(6) .
C11 H11A 1.0000 .
C12 H12A 0.9800 .
C12 H12B 0.9800 .
C12 H12C 0.9800 .
C13 H13A 0.9800 .
C13 H13B 0.9800 .
C13 H13C 0.9800 .

loop_
_geom_torsion_atom_site_label_1
_geom_torsion_atom_site_label_2
_geom_torsion_atom_site_label_3
_geom_torsion_atom_site_label_4
_geom_torsion
_geom_torsion_site_symmetry_1
C1 N1 C1 C2 89.8(5) 3_565
C1 N1 C1 C2 -48.4(6) 2_665
Fe2 N1 C1 C2 -159.3(4) .
C1 N1 C1 C6 -90.1(6) 3_565
C1 N1 C1 C6 131.7(4) 2_665
Fe2 N1 C1 C6 20.8(3) .
C6 C1 C2 C3 1.4(8) .
N1 C1 C2 C3 -178.5(4) .
C1 C2 C3 C4 -0.5(8) .
C2 C3 C4 C5 0.2(7) .
C3 C4 C5 C6 -0.8(7) .
C7 N2 C6 C5 -3.2(6) .
Fe2 N2 C6 C5 157.4(4) .
C7 N2 C6 C1 177.4(4) .
Fe2 N2 C6 C1 -22.0(5) .
C4 C5 C6 N2 -177.8(4) .
C4 C5 C6 C1 1.6(7) .
C2 C1 C6 N2 177.6(4) .
N1 C1 C6 N2 -2.5(5) .
C2 C1 C6 C5 -1.9(6) .
N1 C1 C6 C5 178.0(4) .
C6 N2 C7 P1 178.1(3) .
Fe2 N2 C7 P1 19.9(4) .
C8 P1 C7 N2 -157.4(3) .
C11 P1 C7 N2 95.5(3) .
Fe1 P1 C7 N2 -35.0(3) .
C7 P1 C8 C9 63.8(4) .
C11 P1 C8 C9 170.4(3) .
Fe1 P1 C8 C9 -56.5(4) .
C7 P1 C8 C10 -174.1(3) .
C11 P1 C8 C10 -67.5(4) .
Fe1 P1 C8 C10 65.6(4) .
C7 P1 C11 C13 68.8(4) .
C8 P1 C11 C13 -41.0(4) .
Fe1 P1 C11 C13 -168.7(3) .
C7 P1 C11 C12 -58.5(4) .
C8 P1 C11 C12 -168.3(4) .
Fe1 P1 C11 C12 64.0(4) .

loop_
_platon_squeeze_void_nr
_platon_squeeze_void_average_x
_platon_squeeze_void_average_y
_platon_squeeze_void_average_z
_platon_squeeze_void_volume
_platon_squeeze_void_count_electrons
_platon_squeeze_void_content
1 0.000 0.000 -0.027 815 388 ' '
